data_7711286
loop_
_publ_author_name
'Paskaruk, Katarina'
'Emslie, David J. H.'
'Britten, James F.'

_publ_section_title
;
 Coordination chemistry and structural rearrangements of the Me2PCH2AlMe2
 ambiphilic ligand
;
_journal_name_full 'Dalton Transactions'
_journal_paper_doi 10.1039/D2DT02519A
_journal_year 2022
_chemical_formula_moiety 'C15 H31 Al Cl P2 Rh'
_chemical_formula_sum 'C15 H31 Al Cl P2 Rh'
_chemical_formula_weight 438.68
_space_group_crystal_system monoclinic
_space_group_IT_number 15
_space_group_name_Hall '-C 2yc'
_space_group_name_H-M_alt 'C 1 2/c 1'
_atom_sites_solution_hydrogens geom
_atom_sites_solution_primary dual
_audit_creation_date 2022-05-12
_audit_creation_method
;
Olex2 1.3
(compiled 2020.11.12 svn.r5f609507 for OlexSys, GUI svn.r6272)
;
_audit_update_record
;
2022-07-05 deposited with the CCDC.	2022-09-14 downloaded from the CCDC.
;
_cell_angle_alpha 90
_cell_angle_beta 92.852(2)
_cell_angle_gamma 90
_cell_formula_units_Z 8
_cell_length_a 23.375(3)
_cell_length_b 13.7736(18)
_cell_length_c 11.9571(16)
_cell_measurement_reflns_used 9893
_cell_measurement_temperature 100.0(1)
_cell_measurement_theta_max 29.29
_cell_measurement_theta_min 2.39
_cell_volume 3844.9(9)
_computing_cell_refinement 'SAINT v8.34A (Bruker, 2013)'
_computing_data_reduction 'SAINT v8.34A (Bruker, 2013)'
_computing_molecular_graphics 'Olex2 1.3 (Dolomanov et al., 2009)'
_computing_publication_material 'Olex2 1.3 (Dolomanov et al., 2009)'
_computing_structure_refinement 'SHELXL 2018/3 (Sheldrick, 2015)'
_computing_structure_solution 'ShelXT (Sheldrick, 2015)'
_diffrn_ambient_temperature 100.15
_diffrn_measured_fraction_theta_full 0.999
_diffrn_measured_fraction_theta_max 0.995
_diffrn_measurement_device_type 'Bruker APEX-II CCD'
_diffrn_measurement_method '\f and \w scans'
_diffrn_radiation_type MoK\a
_diffrn_radiation_wavelength 0.71073
_diffrn_reflns_av_R_equivalents 0.0471
_diffrn_reflns_av_unetI/netI 0.0285
_diffrn_reflns_Laue_measured_fraction_full 0.999
_diffrn_reflns_Laue_measured_fraction_max 0.995
_diffrn_reflns_limit_h_max 34
_diffrn_reflns_limit_h_min -34
_diffrn_reflns_limit_k_max 20
_diffrn_reflns_limit_k_min -20
_diffrn_reflns_limit_l_max 17
_diffrn_reflns_limit_l_min -17
_diffrn_reflns_number 72957
_diffrn_reflns_point_group_measured_fraction_full 0.999
_diffrn_reflns_point_group_measured_fraction_max 0.995
_diffrn_reflns_theta_full 25.242
_diffrn_reflns_theta_max 31.618
_diffrn_reflns_theta_min 1.717
_exptl_absorpt_coefficient_mu 1.229
_exptl_absorpt_correction_T_max 0.7462
_exptl_absorpt_correction_T_min 0.6968
_exptl_absorpt_correction_type multi-scan
_exptl_absorpt_process_details
;
SADABS-2014/4 (Bruker,2014/4) was used for absorption correction.
wR2(int) was 0.0510 before and 0.0440 after correction.
The Ratio of minimum to maximum transmission is 0.9338.
The \l/2 correction factor is 0.00150.
;
_exptl_crystal_colour orange
_exptl_crystal_colour_primary orange
_exptl_crystal_density_diffrn 1.516
_exptl_crystal_description block
_exptl_crystal_F_000 1808
_exptl_crystal_size_max 0.4
_exptl_crystal_size_mid 0.16
_exptl_crystal_size_min 0.06
_refine_diff_density_max 0.959
_refine_diff_density_min -0.870
_refine_diff_density_rms 0.098
_refine_ls_extinction_method none
_refine_ls_goodness_of_fit_ref 1.082
_refine_ls_hydrogen_treatment constr
_refine_ls_matrix_type full
_refine_ls_number_parameters 194
_refine_ls_number_reflns 6425
_refine_ls_number_restraints 2
_refine_ls_restrained_S_all 1.083
_refine_ls_R_factor_all 0.0417
_refine_ls_R_factor_gt 0.0292
_refine_ls_shift/su_max 0.002
_refine_ls_shift/su_mean 0.000
_refine_ls_structure_factor_coef Fsqd
_refine_ls_weighting_details 'w=1/[\s^2^(Fo^2^)+(0.0263P)^2^+6.7091P] where P=(Fo^2^+2Fc^2^)/3'
_refine_ls_weighting_scheme calc
_refine_ls_wR_factor_gt 0.0649
_refine_ls_wR_factor_ref 0.0685
_reflns_Friedel_coverage 0.000
_reflns_number_gt 5232
_reflns_number_total 6425
_reflns_threshold_expression 'I > 2\s(I)'
_cod_data_source_file d2dt02519a2.cif
_cod_data_source_block RhcodPPAlMeCl
_cod_database_code 7711286
_shelx_shelxl_version_number 2018/3
_shelx_space_group_comment
;
The symmetry employed for this shelxl refinement is uniquely defined
by the following loop, which should always be used as a source of
symmetry information in preference to the above space-group names.
They are only intended as comments.
;
_shelx_estimated_absorpt_t_max 0.930
_shelx_estimated_absorpt_t_min 0.639
_olex2_refinement_description
;
1. Fixed Uiso
 At 1.2 times of:
  All C(H) groups, All C(H,H) groups
 At 1.5 times of:
  All C(H,H,H) groups
2. Restrained distances
 Al1-C7A \\sim Al1-C7
 with sigma of 0.02
 Cl1-Al1 \\sim Cl1A-Al1
 with sigma of 0.02
3. Uiso/Uaniso restraints and constraints
Uanis(Cl1) = Uanis(C7A)
Uanis(C7) = Uanis(Cl1A)
4. Others
 Sof(Cl1A)=Sof(C7A)=Sof(H7AA)=Sof(H7AB)=Sof(H7AC)=1-FVAR(1)
 Sof(Cl1)=Sof(C7)=Sof(H7A)=Sof(H7B)=Sof(H7C)=FVAR(1)
5.a Ternary CH refined with riding coordinates:
 C8(H8), C11(H11), C12(H12), C15(H15)
5.b Secondary CH2 refined with riding coordinates:
 C5(H5A,H5B), C6(H6A,H6B), C9(H9B,H9A), C10(H10A,H10B), C13(H13A,H13B),
 C14(H14A,H14B)
5.c Idealised Me refined as rotating group:
 C1(H1A,H1B,H1C), C2(H2A,H2B,H2C), C3(H3A,H3B,H3C), C4(H4A,H4B,H4C), C7(H7A,
 H7B,H7C), C7A(H7AA,H7AB,H7AC)
;
_olex2_submission_special_instructions 'No special instructions were received'

loop_
_space_group_symop_operation_xyz
'x, y, z'
'-x, y, -z+1/2'
'x+1/2, y+1/2, z'
'-x+1/2, y+1/2, -z+1/2'
'-x, -y, -z'
'x, -y, z-1/2'
'-x+1/2, -y+1/2, -z'
'x+1/2, -y+1/2, z-1/2'

loop_
_atom_site_label
_atom_site_type_symbol
_atom_site_fract_x
_atom_site_fract_y
_atom_site_fract_z
_atom_site_U_iso_or_equiv
_atom_site_adp_type
_atom_site_occupancy
_atom_site_site_symmetry_order
_atom_site_calc_flag
_atom_site_refinement_flags_posn
_atom_site_refinement_flags_adp
_atom_site_refinement_flags_occupancy
_atom_site_disorder_assembly
_atom_site_disorder_group
Rh1 Rh 0.37961(2) 0.74784(2) 0.32512(2) 0.01307(4) Uani 1 1 d . . . . .
P1 P 0.39216(2) 0.62675(3) 0.45958(4) 0.01437(9) Uani 1 1 d . . . . .
P2 P 0.36382(2) 0.86334(3) 0.46313(4) 0.01491(9) Uani 1 1 d . . . . .
Al1 Al 0.37633(3) 0.74063(4) 0.69143(5) 0.01918(12) Uani 1 1 d D . . . .
C1 C 0.43056(8) 0.51809(14) 0.41532(17) 0.0199(4) Uani 1 1 d . . . . .
H1A H 0.470424 0.535022 0.402466 0.030 Uiso 1 1 calc R U . . .
H1B H 0.412128 0.492770 0.345916 0.030 Uiso 1 1 calc R U . . .
H1C H 0.429630 0.468488 0.473963 0.030 Uiso 1 1 calc R U . . .
C2 C 0.32282(8) 0.57368(15) 0.48855(18) 0.0219(4) Uani 1 1 d . . . . .
H2A H 0.327739 0.526872 0.550003 0.033 Uiso 1 1 calc R U . . .
H2B H 0.306992 0.540542 0.421398 0.033 Uiso 1 1 calc R U . . .
H2C H 0.296532 0.625160 0.509795 0.033 Uiso 1 1 calc R U . . .
C3 C 0.43147(8) 0.91703(15) 0.51669(17) 0.0213(4) Uani 1 1 d . . . . .
H3A H 0.424059 0.961626 0.578164 0.032 Uiso 1 1 calc R U . . .
H3B H 0.449122 0.952739 0.456451 0.032 Uiso 1 1 calc R U . . .
H3C H 0.457424 0.865442 0.544082 0.032 Uiso 1 1 calc R U . . .
C4 C 0.32505(9) 0.97288(14) 0.41527(17) 0.0209(4) Uani 1 1 d . . . . .
H4A H 0.285894 0.955383 0.389863 0.031 Uiso 1 1 calc R U . . .
H4B H 0.344720 1.002351 0.353233 0.031 Uiso 1 1 calc R U . . .
H4C H 0.323849 1.019346 0.477176 0.031 Uiso 1 1 calc R U . . .
C5 C 0.42399(8) 0.65491(14) 0.59612(15) 0.0179(4) Uani 1 1 d . . . . .
H5A H 0.461271 0.687155 0.586508 0.022 Uiso 1 1 calc R U . . .
H5B H 0.431732 0.593304 0.636759 0.022 Uiso 1 1 calc R U . . .
C6 C 0.32875(8) 0.82723(14) 0.58775(16) 0.0187(4) Uani 1 1 d . . . . .
H6A H 0.292800 0.792909 0.565153 0.022 Uiso 1 1 calc R U . . .
H6B H 0.318327 0.886318 0.629253 0.022 Uiso 1 1 calc R U . . .
C8 C 0.41463(9) 0.65746(14) 0.18940(16) 0.0212(4) Uani 1 1 d . . . . .
H8 H 0.441111 0.604979 0.217762 0.025 Uiso 1 1 calc R U . . .
C9 C 0.43889(10) 0.71861(16) 0.09715(18) 0.0265(4) Uani 1 1 d . . . . .
H9B H 0.414092 0.711107 0.028132 0.032 Uiso 1 1 calc R U . . .
H9A H 0.477384 0.693751 0.081277 0.032 Uiso 1 1 calc R U . . .
C10 C 0.44369(9) 0.82767(15) 0.12639(17) 0.0226(4) Uani 1 1 d . . . . .
H10A H 0.481814 0.839983 0.163472 0.027 Uiso 1 1 calc R U . . .
H10B H 0.441205 0.865695 0.056061 0.027 Uiso 1 1 calc R U . . .
C11 C 0.39791(9) 0.86359(14) 0.20228(16) 0.0195(4) Uani 1 1 d . . . . .
H11 H 0.406033 0.928696 0.236516 0.023 Uiso 1 1 calc R U . . .
C12 C 0.34029(9) 0.84165(13) 0.18769(16) 0.0182(4) Uani 1 1 d . . . . .
H12 H 0.314259 0.893383 0.214480 0.022 Uiso 1 1 calc R U . . .
C13 C 0.31465(10) 0.78158(15) 0.09161(17) 0.0237(4) Uani 1 1 d . . . . .
H13A H 0.339779 0.785489 0.027503 0.028 Uiso 1 1 calc R U . . .
H13B H 0.276830 0.808713 0.067328 0.028 Uiso 1 1 calc R U . . .
C14 C 0.30741(10) 0.67406(15) 0.12517(19) 0.0271(4) Uani 1 1 d . . . . .
H14A H 0.271717 0.667205 0.165703 0.033 Uiso 1 1 calc R U . . .
H14B H 0.303329 0.634095 0.056420 0.033 Uiso 1 1 calc R U . . .
C15 C 0.35729(9) 0.63539(14) 0.19865(16) 0.0224(4) Uani 1 1 d . . . . .
H15 H 0.350348 0.569749 0.231052 0.027 Uiso 1 1 calc R U . . .
Cl1 Cl 0.31712(3) 0.64719(7) 0.77989(9) 0.0286(2) Uani 0.798(3) 1 d D . P A 1
C7 C 0.4237(7) 0.8129(11) 0.8022(12) 0.0317(13) Uani 0.798(3) 1 d D . P A 1
H7A H 0.399120 0.842437 0.856926 0.048 Uiso 0.798(3) 1 calc R U P A 1
H7B H 0.444700 0.863900 0.764501 0.048 Uiso 0.798(3) 1 calc R U P A 1
H7C H 0.450899 0.768578 0.840667 0.048 Uiso 0.798(3) 1 calc R U P A 1
Cl1A Cl 0.4270(7) 0.8289(10) 0.8094(12) 0.0317(13) Uani 0.202(3) 1 d D . P A 2
C7A C 0.3300(8) 0.6626(15) 0.7804(18) 0.0286(2) Uani 0.202(3) 1 d D . P A 2
H7AA H 0.318015 0.604333 0.738297 0.043 Uiso 0.202(3) 1 calc R U P A 2
H7AB H 0.296032 0.699421 0.799981 0.043 Uiso 0.202(3) 1 calc R U P A 2
H7AC H 0.351825 0.643480 0.848925 0.043 Uiso 0.202(3) 1 calc R U P A 2

loop_
_atom_site_aniso_label
_atom_site_aniso_U_11
_atom_site_aniso_U_22
_atom_site_aniso_U_33
_atom_site_aniso_U_23
_atom_site_aniso_U_13
_atom_site_aniso_U_12
Rh1 0.01568(7) 0.01098(6) 0.01242(6) 0.00075(5) -0.00068(4) 0.00064(5)
P1 0.0137(2) 0.0137(2) 0.0155(2) 0.00281(17) -0.00034(15) 0.00090(16)
P2 0.0162(2) 0.0141(2) 0.0145(2) -0.00002(17) 0.00136(15) 0.00124(16)
Al1 0.0196(3) 0.0238(3) 0.0142(2) 0.0027(2) 0.0021(2) 0.0052(2)
C1 0.0208(9) 0.0159(8) 0.0228(9) 0.0026(7) -0.0019(7) 0.0036(7)
C2 0.0170(9) 0.0207(9) 0.0280(10) 0.0065(8) 0.0009(7) -0.0032(7)
C3 0.0213(9) 0.0216(9) 0.0209(9) -0.0061(7) 0.0013(7) -0.0038(7)
C4 0.0260(10) 0.0151(9) 0.0221(9) 0.0013(7) 0.0046(7) 0.0041(7)
C5 0.0162(8) 0.0228(9) 0.0147(8) 0.0033(7) -0.0007(6) 0.0037(7)
C6 0.0179(8) 0.0206(9) 0.0177(9) 0.0015(7) 0.0034(7) 0.0037(7)
C8 0.0305(10) 0.0164(9) 0.0167(9) -0.0006(7) 0.0017(7) 0.0071(7)
C9 0.0376(12) 0.0236(10) 0.0189(10) 0.0036(8) 0.0077(8) 0.0101(9)
C10 0.0275(10) 0.0250(10) 0.0157(9) 0.0025(7) 0.0042(7) 0.0015(8)
C11 0.0283(10) 0.0147(8) 0.0155(8) 0.0031(7) 0.0014(7) 0.0005(7)
C12 0.0265(9) 0.0119(8) 0.0159(8) 0.0015(6) -0.0029(7) 0.0043(7)
C13 0.0315(11) 0.0183(9) 0.0202(9) 0.0002(7) -0.0080(8) 0.0048(8)
C14 0.0348(11) 0.0173(9) 0.0276(11) -0.0023(8) -0.0151(9) 0.0009(8)
C15 0.0348(11) 0.0139(8) 0.0177(9) -0.0030(7) -0.0069(8) 0.0035(8)
Cl1 0.0242(5) 0.0334(5) 0.0290(3) 0.0116(3) 0.0097(3) 0.0049(3)
C7 0.0362(16) 0.040(4) 0.0190(15) -0.0060(19) -0.0018(10) 0.009(2)
Cl1A 0.0362(16) 0.040(4) 0.0190(15) -0.0060(19) -0.0018(10) 0.009(2)
C7A 0.0242(5) 0.0334(5) 0.0290(3) 0.0116(3) 0.0097(3) 0.0049(3)

loop_
_atom_type_symbol
_atom_type_description
_atom_type_scat_dispersion_real
_atom_type_scat_dispersion_imag
_atom_type_scat_source
C C 0.0033 0.0016 'International Tables Vol C Tables 4.2.6.8 and 6.1.1.4'
H H 0.0000 0.0000 'International Tables Vol C Tables 4.2.6.8 and 6.1.1.4'
Al Al 0.0645 0.0514 'International Tables Vol C Tables 4.2.6.8 and 6.1.1.4'
Cl Cl 0.1484 0.1585 'International Tables Vol C Tables 4.2.6.8 and 6.1.1.4'
P P 0.1023 0.0942 'International Tables Vol C Tables 4.2.6.8 and 6.1.1.4'
Rh Rh -1.1178 0.9187 'International Tables Vol C Tables 4.2.6.8 and 6.1.1.4'

loop_
_geom_angle_atom_site_label_1
_geom_angle_atom_site_label_2
_geom_angle_atom_site_label_3
_geom_angle
_geom_angle_site_symmetry_1
_geom_angle_site_symmetry_3
_geom_angle_publ_flag
P1 Rh1 P2 91.09(2) . . ?
C8 Rh1 P1 93.70(5) . . ?
C8 Rh1 P2 165.98(6) . . ?
C8 Rh1 C12 86.59(7) . . ?
C11 Rh1 P1 161.67(5) . . ?
C11 Rh1 P2 91.19(5) . . ?
C11 Rh1 C8 80.22(7) . . ?
C11 Rh1 C12 36.01(7) . . ?
C12 Rh1 P1 161.75(5) . . ?
C12 Rh1 P2 92.96(5) . . ?
C15 Rh1 P1 89.30(5) . . ?
C15 Rh1 P2 157.13(6) . . ?
C15 Rh1 C8 36.31(8) . . ?
C15 Rh1 C11 95.58(8) . . ?
C15 Rh1 C12 80.14(7) . . ?
C1 P1 Rh1 115.60(7) . . ?
C2 P1 Rh1 109.61(7) . . ?
C2 P1 C1 100.34(9) . . ?
C5 P1 Rh1 120.28(7) . . ?
C5 P1 C1 104.52(9) . . ?
C5 P1 C2 104.14(9) . . ?
C3 P2 Rh1 110.97(7) . . ?
C3 P2 C4 100.44(10) . . ?
C4 P2 Rh1 115.62(7) . . ?
C6 P2 Rh1 119.32(7) . . ?
C6 P2 C3 104.01(9) . . ?
C6 P2 C4 104.25(9) . . ?
C5 Al1 Cl1 107.94(7) . . ?
C5 Al1 Cl1A 113.4(4) . . ?
C6 Al1 C5 107.62(8) . . ?
C6 Al1 Cl1 107.52(7) . . ?
C6 Al1 Cl1A 109.6(4) . . ?
C7 Al1 C5 111.8(5) . . ?
C7 Al1 C6 113.1(5) . . ?
C7 Al1 Cl1 108.7(5) . . ?
C7A Al1 C5 109.5(7) . . ?
C7A Al1 C6 111.6(7) . . ?
C7A Al1 Cl1A 105.2(8) . . ?
P1 C1 H1A 109.5 . . ?
P1 C1 H1B 109.5 . . ?
P1 C1 H1C 109.5 . . ?
H1A C1 H1B 109.5 . . ?
H1A C1 H1C 109.5 . . ?
H1B C1 H1C 109.5 . . ?
P1 C2 H2A 109.5 . . ?
P1 C2 H2B 109.5 . . ?
P1 C2 H2C 109.5 . . ?
H2A C2 H2B 109.5 . . ?
H2A C2 H2C 109.5 . . ?
H2B C2 H2C 109.5 . . ?
P2 C3 H3A 109.5 . . ?
P2 C3 H3B 109.5 . . ?
P2 C3 H3C 109.5 . . ?
H3A C3 H3B 109.5 . . ?
H3A C3 H3C 109.5 . . ?
H3B C3 H3C 109.5 . . ?
P2 C4 H4A 109.5 . . ?
P2 C4 H4B 109.5 . . ?
P2 C4 H4C 109.5 . . ?
H4A C4 H4B 109.5 . . ?
H4A C4 H4C 109.5 . . ?
H4B C4 H4C 109.5 . . ?
P1 C5 Al1 115.06(10) . . ?
P1 C5 H5A 108.5 . . ?
P1 C5 H5B 108.5 . . ?
Al1 C5 H5A 108.5 . . ?
Al1 C5 H5B 108.5 . . ?
H5A C5 H5B 107.5 . . ?
P2 C6 Al1 114.29(10) . . ?
P2 C6 H6A 108.7 . . ?
P2 C6 H6B 108.7 . . ?
Al1 C6 H6A 108.7 . . ?
Al1 C6 H6B 108.7 . . ?
H6A C6 H6B 107.6 . . ?
Rh1 C8 H8 113.6 . . ?
C9 C8 Rh1 112.46(13) . . ?
C9 C8 H8 113.6 . . ?
C15 C8 Rh1 70.91(11) . . ?
C15 C8 H8 113.6 . . ?
C15 C8 C9 125.28(19) . . ?
C8 C9 H9B 108.8 . . ?
C8 C9 H9A 108.8 . . ?
C8 C9 C10 113.58(16) . . ?
H9B C9 H9A 107.7 . . ?
C10 C9 H9B 108.8 . . ?
C10 C9 H9A 108.8 . . ?
C9 C10 H10A 108.8 . . ?
C9 C10 H10B 108.8 . . ?
H10A C10 H10B 107.7 . . ?
C11 C10 C9 113.96(17) . . ?
C11 C10 H10A 108.8 . . ?
C11 C10 H10B 108.8 . . ?
Rh1 C11 H11 114.3 . . ?
C10 C11 Rh1 108.98(13) . . ?
C10 C11 H11 114.3 . . ?
C12 C11 Rh1 73.05(11) . . ?
C12 C11 C10 124.32(18) . . ?
C12 C11 H11 114.3 . . ?
Rh1 C12 H12 114.1 . . ?
C11 C12 Rh1 70.94(11) . . ?
C11 C12 H12 114.1 . . ?
C11 C12 C13 124.13(18) . . ?
C13 C12 Rh1 111.84(12) . . ?
C13 C12 H12 114.1 . . ?
C12 C13 H13A 109.3 . . ?
C12 C13 H13B 109.3 . . ?
C12 C13 C14 111.75(16) . . ?
H13A C13 H13B 107.9 . . ?
C14 C13 H13A 109.3 . . ?
C14 C13 H13B 109.3 . . ?
C13 C14 H14A 108.9 . . ?
C13 C14 H14B 108.9 . . ?
H14A C14 H14B 107.7 . . ?
C15 C14 C13 113.25(17) . . ?
C15 C14 H14A 108.9 . . ?
C15 C14 H14B 108.9 . . ?
Rh1 C15 H15 114.0 . . ?
C8 C15 Rh1 72.78(11) . . ?
C8 C15 C14 126.47(19) . . ?
C8 C15 H15 114.0 . . ?
C14 C15 Rh1 107.34(13) . . ?
C14 C15 H15 114.0 . . ?
Al1 C7 H7A 109.5 . . ?
Al1 C7 H7B 109.5 . . ?
Al1 C7 H7C 109.5 . . ?
H7A C7 H7B 109.5 . . ?
H7A C7 H7C 109.5 . . ?
H7B C7 H7C 109.5 . . ?
Al1 C7A H7AA 109.5 . . ?
Al1 C7A H7AB 109.5 . . ?
Al1 C7A H7AC 109.5 . . ?
H7AA C7A H7AB 109.5 . . ?
H7AA C7A H7AC 109.5 . . ?
H7AB C7A H7AC 109.5 . . ?

loop_
_geom_bond_atom_site_label_1
_geom_bond_atom_site_label_2
_geom_bond_distance
_geom_bond_site_symmetry_2
_geom_bond_publ_flag
Rh1 P1 2.3249(5) . ?
Rh1 P2 2.3348(5) . ?
Rh1 C8 2.2328(19) . ?
Rh1 C11 2.2236(19) . ?
Rh1 C12 2.2504(18) . ?
Rh1 C15 2.2090(19) . ?
P1 C1 1.837(2) . ?
P1 C2 1.8269(19) . ?
P1 C5 1.8023(19) . ?
P2 C3 1.832(2) . ?
P2 C4 1.837(2) . ?
P2 C6 1.8058(19) . ?
Al1 C5 2.0149(19) . ?
Al1 C6 2.015(2) . ?
Al1 Cl1 2.1993(9) . ?
Al1 C7 1.955(11) . ?
Al1 Cl1A 2.169(11) . ?
Al1 C7A 1.891(14) . ?
C1 H1A 0.9800 . ?
C1 H1B 0.9800 . ?
C1 H1C 0.9800 . ?
C2 H2A 0.9800 . ?
C2 H2B 0.9800 . ?
C2 H2C 0.9800 . ?
C3 H3A 0.9800 . ?
C3 H3B 0.9800 . ?
C3 H3C 0.9800 . ?
C4 H4A 0.9800 . ?
C4 H4B 0.9800 . ?
C4 H4C 0.9800 . ?
C5 H5A 0.9900 . ?
C5 H5B 0.9900 . ?
C6 H6A 0.9900 . ?
C6 H6B 0.9900 . ?
C8 H8 1.0000 . ?
C8 C9 1.520(3) . ?
C8 C15 1.384(3) . ?
C9 H9B 0.9900 . ?
C9 H9A 0.9900 . ?
C9 C10 1.545(3) . ?
C10 H10A 0.9900 . ?
C10 H10B 0.9900 . ?
C10 C11 1.520(3) . ?
C11 H11 1.0000 . ?
C11 C12 1.383(3) . ?
C12 H12 1.0000 . ?
C12 C13 1.515(3) . ?
C13 H13A 0.9900 . ?
C13 H13B 0.9900 . ?
C13 C14 1.546(3) . ?
C14 H14A 0.9900 . ?
C14 H14B 0.9900 . ?
C14 C15 1.521(3) . ?
C15 H15 1.0000 . ?
C7 H7A 0.9800 . ?
C7 H7B 0.9800 . ?
C7 H7C 0.9800 . ?
C7A H7AA 0.9800 . ?
C7A H7AB 0.9800 . ?
C7A H7AC 0.9800 . ?

loop_
_geom_torsion_atom_site_label_1
_geom_torsion_atom_site_label_2
_geom_torsion_atom_site_label_3
_geom_torsion_atom_site_label_4
_geom_torsion
_geom_torsion_site_symmetry_1
_geom_torsion_site_symmetry_2
_geom_torsion_site_symmetry_3
_geom_torsion_site_symmetry_4
_geom_torsion_publ_flag
Rh1 P1 C5 Al1 67.67(11) . . . . ?
Rh1 P2 C6 Al1 70.00(12) . . . . ?
Rh1 C8 C9 C10 10.0(2) . . . . ?
Rh1 C8 C15 C14 99.1(2) . . . . ?
Rh1 C11 C12 C13 -103.96(18) . . . . ?
Rh1 C12 C13 C14 15.3(2) . . . . ?
C1 P1 C5 Al1 -160.41(10) . . . . ?
C2 P1 C5 Al1 -55.55(13) . . . . ?
C3 P2 C6 Al1 -54.29(13) . . . . ?
C4 P2 C6 Al1 -159.13(11) . . . . ?
C8 C9 C10 C11 -31.4(3) . . . . ?
C9 C8 C15 Rh1 -104.50(19) . . . . ?
C9 C8 C15 C14 -5.4(3) . . . . ?
C9 C10 C11 Rh1 36.6(2) . . . . ?
C9 C10 C11 C12 -45.5(3) . . . . ?
C10 C11 C12 Rh1 101.75(18) . . . . ?
C10 C11 C12 C13 -2.2(3) . . . . ?
C11 C12 C13 C14 96.5(2) . . . . ?
C12 C13 C14 C15 -39.8(3) . . . . ?
C13 C14 C15 Rh1 43.4(2) . . . . ?
C13 C14 C15 C8 -37.7(3) . . . . ?
C15 C8 C9 C10 91.9(3) . . . . ?
